data_4102620
loop_
_publ_author_name
'Eduardo Sola'
'Alba Garc\'ia-Camprub\'i'
'Jos\'e L. Andr\'es'
'Marta Mart\'in'
'Pablo Plou'

_publ_contact_author_address
;
  Dr. Marta Mart\'in
  Departamento de Qu\'imica Inorg\'anica - I.C.M.A.
  Facultad de Ciencias
  Universidad de Zaragoza - C.S.I.C.
  50009 Zaragoza, Spain
;
_publ_contact_author_email martam@unizar.es
_publ_contact_author_fax '+34 956 761187'
_publ_contact_author_name 'Dr. Marta Mart\'in'
_publ_contact_author_phone '+34 976 762026'
_publ_section_title
;
 Iridium Compounds with \k-P,P,Si(biPSi) Pincer Ligands: Favoring Reactive
 Structures in Unsaturated Complexes
;
_journal_name_full 'Journal of the American Chemical Society'
_journal_page_first 9111
_journal_page_last 9121
_journal_paper_doi 10.1021/ja102479h
_journal_volume 132
_journal_year 2010
_chemical_formula_moiety 'C31 H36 Br Ir P2 Si, C H2 Cl2'
_chemical_formula_sum 'C32 H38 Br Cl2 Ir P2 Si'
_chemical_formula_weight 855.67
_space_group_IT_number 33
_symmetry_cell_setting orthorhombic
_symmetry_space_group_name_Hall 'P 2c -2n'
_symmetry_space_group_name_H-M 'P n a 21'
_atom_sites_solution_hydrogens geom
_atom_sites_solution_primary heavy
_atom_sites_solution_secondary difmap
_audit_creation_method SHELXL-97
_cell_angle_alpha 90.00
_cell_angle_beta 90.00
_cell_angle_gamma 90.00
_cell_formula_units_Z 4
_cell_length_a 17.0033(11)
_cell_length_b 19.2840(13)
_cell_length_c 10.0283(7)
_cell_measurement_reflns_used 7781
_cell_measurement_temperature 100(2)
_cell_measurement_theta_max 27.378
_cell_measurement_theta_min 2.289
_cell_volume 3288.2(4)
_computing_cell_refinement 'SAINT+ v. 6.01 (Bruker AXS, 2000)'
_computing_data_collection 'SMART v. 5.611 (Bruker AXS, 2000)'
_computing_data_reduction 'SAINT+ v. 6.01 (Bruker AXS, 2000)'
_computing_molecular_graphics 'XP program, SHELXTL v6.10,Bruker2000'
_computing_publication_material 'XCIF program, SHELXTLv6.10,BrukerAXS'
_computing_structure_refinement 'SHELXL-97 (Sheldrick, 1997)'
_computing_structure_solution 'SHELXS-97 (Sheldrick, 1990)'
_diffrn_ambient_temperature 100.0(2)
_diffrn_detector_area_resol_mean 8.26
_diffrn_measured_fraction_theta_full 0.999
_diffrn_measured_fraction_theta_max 0.963
_diffrn_measurement_device_type 'Bruker SMART APEX CCD system'
_diffrn_measurement_method '\w rotations with narrow frames'
_diffrn_radiation_monochromator graphite
_diffrn_radiation_source 'fine-focus sealed tube'
_diffrn_radiation_type MoK\a
_diffrn_radiation_wavelength 0.71073
_diffrn_reflns_av_R_equivalents 0.0507
_diffrn_reflns_av_sigmaI/netI 0.0701
_diffrn_reflns_limit_h_max 22
_diffrn_reflns_limit_h_min -22
_diffrn_reflns_limit_k_max 24
_diffrn_reflns_limit_k_min -25
_diffrn_reflns_limit_l_max 12
_diffrn_reflns_limit_l_min -13
_diffrn_reflns_number 38807
_diffrn_reflns_theta_full 27.50
_diffrn_reflns_theta_max 28.56
_diffrn_reflns_theta_min 1.60
_diffrn_standards_decay_% 'no decay'
_exptl_absorpt_coefficient_mu 5.593
_exptl_absorpt_correction_T_max 0.511
_exptl_absorpt_correction_T_min 0.393
_exptl_absorpt_correction_type multi-scan
_exptl_absorpt_process_details
;
  SADABS: Area-Detector Absorption Correction. (1996)  Bruker-AXS 
  within SAINT+ package, v. 6.01.
;
_exptl_crystal_colour yellow
_exptl_crystal_density_diffrn 1.728
_exptl_crystal_density_method 'not measured'
_exptl_crystal_description 'irregular block'
_exptl_crystal_F_000 1680
_exptl_crystal_size_max 0.18
_exptl_crystal_size_mid 0.14
_exptl_crystal_size_min 0.12
_refine_diff_density_max 1.485
_refine_diff_density_min -1.244
_refine_diff_density_rms 0.106
_refine_ls_abs_structure_details 'Flack H D (1983), Acta Cryst. A39, 876-881'
_refine_ls_abs_structure_Flack 0.018(4)
_refine_ls_extinction_method none
_refine_ls_goodness_of_fit_ref 0.814
_refine_ls_hydrogen_treatment mixed
_refine_ls_matrix_type full
_refine_ls_number_parameters 358
_refine_ls_number_reflns 7880
_refine_ls_number_restraints 2
_refine_ls_restrained_S_all 0.815
_refine_ls_R_factor_all 0.0359
_refine_ls_R_factor_gt 0.0266
_refine_ls_shift/su_max 0.002
_refine_ls_shift/su_mean 0.000
_refine_ls_structure_factor_coef Fsqd
_refine_ls_weighting_details 'calc w=1/[\s^2^(Fo^2^)+(0.0099P)^2^+0.0000P] where P=(Fo^2^+2Fc^2^)/3'
_refine_ls_weighting_scheme calc
_refine_ls_wR_factor_gt 0.0406
_refine_ls_wR_factor_ref 0.0416
_reflns_number_gt 6474
_reflns_number_total 7880
_reflns_threshold_expression >2sigma(I)
_cod_data_source_file ja102479h_si_002_2.cif
_cod_data_source_block marta41b
_cod_database_code 4102620

loop_
_symmetry_equiv_pos_as_xyz
'x, y, z'
'-x, -y, z+1/2'
'x+1/2, -y+1/2, z'
'-x+1/2, y+1/2, z+1/2'

loop_
_atom_site_label
_atom_site_type_symbol
_atom_site_fract_x
_atom_site_fract_y
_atom_site_fract_z
_atom_site_U_iso_or_equiv
_atom_site_adp_type
_atom_site_occupancy
_atom_site_symmetry_multiplicity
_atom_site_calc_flag
_atom_site_refinement_flags
H1 H 0.279(2) 0.1301(13) 0.586(3) 0.027(13) Uiso 1 1 d D
Ir1 Ir 0.259293(8) 0.065236(8) 0.49933(2) 0.01546(4) Uani 1 1 d D
Br1 Br 0.19493(3) -0.03904(2) 0.39143(5) 0.02397(11) Uani 1 1 d .
Cl1 Cl 0.25331(12) 0.24997(15) 0.76049(18) 0.1160(10) Uani 1 1 d .
Cl2 Cl 0.35942(7) 0.24079(8) 0.98149(19) 0.0574(5) Uani 1 1 d .
P1 P 0.16426(7) 0.13905(6) 0.42099(12) 0.0170(3) Uani 1 1 d .
P2 P 0.34051(7) -0.00116(7) 0.62834(12) 0.0166(3) Uani 1 1 d .
Si1 Si 0.36046(8) 0.12653(6) 0.40387(15) 0.0199(3) Uani 1 1 d .
C1 C 0.1917(3) 0.22952(19) 0.3995(5) 0.0176(10) Uani 1 1 d .
H1A H 0.1457 0.2553 0.3649 0.021 Uiso 1 1 calc R
H1B H 0.2051 0.2492 0.4878 0.021 Uiso 1 1 calc R
C2 C 0.2616(3) 0.2411(2) 0.3045(4) 0.0216(11) Uani 1 1 d .
H2A H 0.2636 0.2905 0.2782 0.026 Uiso 1 1 calc R
H2B H 0.2538 0.2131 0.2228 0.026 Uiso 1 1 calc R
C3 C 0.3402(3) 0.2206(2) 0.3706(5) 0.0221(11) Uani 1 1 d .
H3A H 0.3437 0.2455 0.4567 0.027 Uiso 1 1 calc R
H3B H 0.3832 0.2384 0.3134 0.027 Uiso 1 1 calc R
C4 C 0.3874(3) 0.0874(2) 0.2366(4) 0.0229(12) Uani 1 1 d .
H4A H 0.4012 0.0384 0.2485 0.034 Uiso 1 1 calc R
H4B H 0.4325 0.1123 0.1991 0.034 Uiso 1 1 calc R
H4C H 0.3426 0.0912 0.1757 0.034 Uiso 1 1 calc R
C5 C 0.4546(2) 0.1291(2) 0.5029(7) 0.0236(10) Uani 1 1 d .
H5A H 0.4967 0.1458 0.4427 0.028 Uiso 1 1 calc R
H5B H 0.4482 0.1645 0.5736 0.028 Uiso 1 1 calc R
C6 C 0.4840(2) 0.0623(2) 0.5696(5) 0.0225(11) Uani 1 1 d .
H6A H 0.5380 0.0701 0.6036 0.027 Uiso 1 1 calc R
H6B H 0.4866 0.0250 0.5020 0.027 Uiso 1 1 calc R
C7 C 0.4312(3) 0.0384(3) 0.6859(5) 0.0228(12) Uani 1 1 d .
H7A H 0.4184 0.0788 0.7427 0.027 Uiso 1 1 calc R
H7B H 0.4604 0.0045 0.7411 0.027 Uiso 1 1 calc R
C8 C 0.1157(3) 0.1199(2) 0.2641(5) 0.0180(11) Uani 1 1 d .
C9 C 0.0342(3) 0.1316(2) 0.2465(5) 0.0257(12) Uani 1 1 d .
H9 H 0.0031 0.1479 0.3187 0.031 Uiso 1 1 calc R
C10 C -0.0001(3) 0.1190(2) 0.1223(6) 0.0344(15) Uani 1 1 d .
H10 H -0.0550 0.1258 0.1107 0.041 Uiso 1 1 calc R
C11 C 0.0442(3) 0.0973(2) 0.0186(6) 0.0373(15) Uani 1 1 d .
H11 H 0.0200 0.0895 -0.0655 0.045 Uiso 1 1 calc R
C12 C 0.1236(3) 0.0861(2) 0.0329(5) 0.0336(14) Uani 1 1 d .
H12 H 0.1542 0.0711 -0.0410 0.040 Uiso 1 1 calc R
C13 C 0.1585(3) 0.0969(2) 0.1553(5) 0.0262(12) Uani 1 1 d .
H13 H 0.2132 0.0884 0.1652 0.031 Uiso 1 1 calc R
C14 C 0.0825(2) 0.1397(2) 0.5393(4) 0.0161(11) Uani 1 1 d .
C15 C 0.0518(3) 0.2011(2) 0.5920(5) 0.0210(11) Uani 1 1 d .
H15 H 0.0750 0.2443 0.5696 0.025 Uiso 1 1 calc R
C16 C -0.0123(3) 0.1989(3) 0.6771(4) 0.0220(12) Uani 1 1 d .
H16 H -0.0326 0.2408 0.7131 0.026 Uiso 1 1 calc R
C17 C -0.0469(3) 0.1370(2) 0.7102(4) 0.0200(11) Uani 1 1 d .
H17 H -0.0910 0.1361 0.7683 0.024 Uiso 1 1 calc R
C18 C -0.0173(3) 0.0755(3) 0.6582(5) 0.0226(12) Uani 1 1 d .
H18 H -0.0409 0.0324 0.6805 0.027 Uiso 1 1 calc R
C19 C 0.0468(3) 0.0778(2) 0.5740(4) 0.0220(12) Uani 1 1 d .
H19 H 0.0670 0.0357 0.5388 0.026 Uiso 1 1 calc R
C20 C 0.3773(3) -0.0842(3) 0.5657(6) 0.0193(14) Uani 1 1 d .
C21 C 0.3892(3) -0.0933(3) 0.4297(6) 0.0216(14) Uani 1 1 d .
H21 H 0.3753 -0.0572 0.3696 0.026 Uiso 1 1 calc R
C22 C 0.4207(3) -0.1539(3) 0.3808(6) 0.0262(13) Uani 1 1 d .
H22 H 0.4299 -0.1587 0.2878 0.031 Uiso 1 1 calc R
C23 C 0.4390(3) -0.2077(3) 0.4661(5) 0.0234(14) Uani 1 1 d .
H23 H 0.4591 -0.2501 0.4322 0.028 Uiso 1 1 calc R
C24 C 0.4275(3) -0.1988(3) 0.6032(5) 0.0261(13) Uani 1 1 d .
H24 H 0.4420 -0.2347 0.6632 0.031 Uiso 1 1 calc R
C25 C 0.3955(3) -0.1390(3) 0.6511(5) 0.0219(13) Uani 1 1 d .
H25 H 0.3855 -0.1346 0.7440 0.026 Uiso 1 1 calc R
C26 C 0.2895(3) -0.0273(2) 0.7802(5) 0.0176(11) Uani 1 1 d .
C27 C 0.3224(3) -0.0218(2) 0.9070(5) 0.0261(12) Uani 1 1 d .
H27 H 0.3721 0.0000 0.9172 0.031 Uiso 1 1 calc R
C28 C 0.2844(3) -0.0472(2) 1.0173(7) 0.0311(14) Uani 1 1 d .
H28 H 0.3084 -0.0433 1.1026 0.037 Uiso 1 1 calc R
C29 C 0.2124(2) -0.0780(2) 1.0059(8) 0.0271(11) Uani 1 1 d .
H29 H 0.1869 -0.0962 1.0825 0.033 Uiso 1 1 calc R
C30 C 0.1769(3) -0.0824(2) 0.8828(5) 0.0283(12) Uani 1 1 d .
H30 H 0.1259 -0.1020 0.8745 0.034 Uiso 1 1 calc R
C31 C 0.2162(3) -0.0580(2) 0.7704(5) 0.0246(12) Uani 1 1 d .
H31 H 0.1922 -0.0625 0.6853 0.030 Uiso 1 1 calc R
C32 C 0.2659(3) 0.2681(3) 0.9273(5) 0.0368(14) Uani 1 1 d .
H32A H 0.2248 0.2441 0.9798 0.044 Uiso 1 1 calc R
H32B H 0.2603 0.3186 0.9422 0.044 Uiso 1 1 calc R

loop_
_atom_site_aniso_label
_atom_site_aniso_U_11
_atom_site_aniso_U_22
_atom_site_aniso_U_33
_atom_site_aniso_U_23
_atom_site_aniso_U_13
_atom_site_aniso_U_12
Ir1 0.01458(7) 0.01440(7) 0.01741(7) 0.00005(13) -0.00129(15) 0.00021(7)
Br1 0.0262(3) 0.0188(2) 0.0268(3) -0.0026(2) -0.0065(2) -0.0006(2)
Cl1 0.0650(15) 0.228(3) 0.0556(13) -0.0746(16) -0.0226(12) 0.0442(16)
Cl2 0.0310(7) 0.0925(12) 0.0488(11) 0.0299(11) 0.0047(9) 0.0090(7)
P1 0.0164(6) 0.0163(7) 0.0183(7) 0.0014(5) -0.0017(5) 0.0000(5)
P2 0.0136(7) 0.0173(7) 0.0189(7) 0.0009(6) -0.0002(5) 0.0005(5)
Si1 0.0185(7) 0.0183(7) 0.0228(8) 0.0010(7) 0.0009(6) -0.0005(6)
C1 0.021(3) 0.013(2) 0.018(2) -0.001(2) -0.006(2) 0.003(2)
C2 0.024(3) 0.019(3) 0.022(3) -0.009(2) -0.007(2) -0.007(2)
C3 0.019(3) 0.024(3) 0.022(3) -0.003(2) 0.000(2) -0.004(2)
C4 0.018(3) 0.022(3) 0.028(3) 0.003(2) 0.008(2) -0.001(2)
C5 0.017(2) 0.024(2) 0.030(3) -0.003(4) 0.009(4) -0.0032(17)
C6 0.017(2) 0.021(3) 0.030(3) -0.003(2) 0.000(2) -0.003(2)
C7 0.021(3) 0.025(3) 0.023(3) 0.001(2) -0.007(2) 0.001(2)
C8 0.023(3) 0.011(3) 0.020(3) 0.005(2) -0.006(2) 0.001(2)
C9 0.029(3) 0.017(3) 0.031(3) 0.007(2) -0.008(2) -0.005(2)
C10 0.039(4) 0.019(3) 0.045(4) 0.013(3) -0.018(3) -0.007(3)
C11 0.060(4) 0.028(3) 0.024(4) 0.012(3) -0.024(3) -0.009(2)
C12 0.058(4) 0.022(3) 0.021(4) 0.001(2) -0.006(3) 0.000(2)
C13 0.032(3) 0.023(3) 0.023(3) 0.000(2) -0.009(2) -0.002(2)
C14 0.019(2) 0.013(2) 0.016(3) 0.0029(19) -0.0050(19) -0.0011(19)
C15 0.023(3) 0.015(3) 0.025(3) 0.001(2) -0.003(2) 0.001(2)
C16 0.023(3) 0.024(3) 0.019(3) 0.000(2) 0.001(2) 0.005(2)
C17 0.022(3) 0.023(3) 0.015(3) 0.004(2) -0.001(2) 0.001(2)
C18 0.027(3) 0.021(3) 0.020(3) 0.003(2) -0.003(2) -0.006(2)
C19 0.020(3) 0.024(3) 0.022(3) -0.004(2) -0.003(2) 0.001(2)
C20 0.014(3) 0.023(3) 0.022(3) 0.005(2) 0.003(2) 0.003(2)
C21 0.024(3) 0.014(3) 0.027(4) 0.007(3) 0.001(3) -0.003(2)
C22 0.024(3) 0.032(3) 0.023(3) -0.010(3) 0.003(3) -0.001(3)
C23 0.018(3) 0.016(3) 0.036(4) -0.001(2) 0.009(2) 0.001(2)
C24 0.023(3) 0.024(3) 0.032(3) 0.013(3) 0.003(3) 0.005(2)
C25 0.020(3) 0.026(3) 0.019(3) 0.005(2) 0.006(2) 0.002(2)
C26 0.024(3) 0.011(3) 0.018(3) 0.001(2) 0.002(2) -0.001(2)
C27 0.021(3) 0.037(3) 0.021(3) -0.002(3) -0.001(2) -0.006(2)
C28 0.028(3) 0.044(3) 0.021(4) 0.003(3) 0.001(3) 0.005(2)
C29 0.030(2) 0.031(3) 0.021(3) 0.001(3) 0.010(4) -0.0015(19)
C30 0.024(3) 0.033(3) 0.029(3) 0.001(3) 0.004(2) -0.010(2)
C31 0.024(3) 0.029(3) 0.021(3) -0.002(2) -0.002(2) -0.003(2)
C32 0.029(3) 0.045(3) 0.036(3) 0.008(3) 0.000(3) 0.002(3)

loop_
_atom_type_symbol
_atom_type_description
_atom_type_scat_dispersion_real
_atom_type_scat_dispersion_imag
_atom_type_scat_source
C C 0.0033 0.0016 'International Tables Vol C Tables 4.2.6.8 and 6.1.1.4'
H H 0.0000 0.0000 'International Tables Vol C Tables 4.2.6.8 and 6.1.1.4'
Si Si 0.0817 0.0704 'International Tables Vol C Tables 4.2.6.8 and 6.1.1.4'
P P 0.1023 0.0942 'International Tables Vol C Tables 4.2.6.8 and 6.1.1.4'
Cl Cl 0.1484 0.1585 'International Tables Vol C Tables 4.2.6.8 and 6.1.1.4'
Br Br -0.2901 2.4595 'International Tables Vol C Tables 4.2.6.8 and 6.1.1.4'
Ir Ir -1.4442 7.9887 'International Tables Vol C Tables 4.2.6.8 and 6.1.1.4'

loop_
_geom_angle_atom_site_label_1
_geom_angle_atom_site_label_2
_geom_angle_atom_site_label_3
_geom_angle
P2 Ir1 P1 165.50(4)
P2 Ir1 Si1 94.11(5)
P1 Ir1 Si1 93.76(4)
P2 Ir1 Br1 93.34(3)
P1 Ir1 Br1 92.41(3)
Si1 Ir1 Br1 123.67(4)
P2 Ir1 H1 90.0(14)
P1 Ir1 H1 81.3(14)
Si1 Ir1 H1 70.0(14)
Br1 Ir1 H1 165.6(14)
C8 P1 C1 102.1(2)
C8 P1 C14 102.6(2)
C1 P1 C14 105.4(2)
C8 P1 Ir1 119.42(15)
C1 P1 Ir1 117.08(15)
C14 P1 Ir1 108.54(14)
C7 P2 C26 104.7(2)
C7 P2 C20 100.7(2)
C26 P2 C20 102.0(2)
C7 P2 Ir1 117.27(16)
C26 P2 Ir1 109.90(15)
C20 P2 Ir1 120.16(19)
C3 Si1 C5 102.95(19)
C3 Si1 C4 105.8(2)
C5 Si1 C4 105.7(2)
C3 Si1 Ir1 115.76(15)
C5 Si1 Ir1 115.48(18)
C4 Si1 Ir1 110.19(15)
C2 C1 P1 114.2(3)
C2 C1 H1A 108.7
P1 C1 H1A 108.7
C2 C1 H1B 108.7
P1 C1 H1B 108.7
H1A C1 H1B 107.6
C1 C2 C3 111.5(4)
C1 C2 H2A 109.3
C3 C2 H2A 109.3
C1 C2 H2B 109.3
C3 C2 H2B 109.3
H2A C2 H2B 108.0
C2 C3 Si1 118.8(3)
C2 C3 H3A 107.6
Si1 C3 H3A 107.6
C2 C3 H3B 107.6
Si1 C3 H3B 107.6
H3A C3 H3B 107.0
Si1 C4 H4A 109.5
Si1 C4 H4B 109.5
H4A C4 H4B 109.5
Si1 C4 H4C 109.5
H4A C4 H4C 109.5
H4B C4 H4C 109.5
C6 C5 Si1 119.0(3)
C6 C5 H5A 107.6
Si1 C5 H5A 107.6
C6 C5 H5B 107.6
Si1 C5 H5B 107.6
H5A C5 H5B 107.0
C5 C6 C7 113.0(4)
C5 C6 H6A 109.0
C7 C6 H6A 109.0
C5 C6 H6B 109.0
C7 C6 H6B 109.0
H6A C6 H6B 107.8
C6 C7 P2 112.4(3)
C6 C7 H7A 109.1
P2 C7 H7A 109.1
C6 C7 H7B 109.1
P2 C7 H7B 109.1
H7A C7 H7B 107.9
C13 C8 C9 117.9(4)
C13 C8 P1 120.7(4)
C9 C8 P1 121.4(4)
C10 C9 C8 119.5(5)
C10 C9 H9 120.3
C8 C9 H9 120.3
C11 C10 C9 120.5(5)
C11 C10 H10 119.7
C9 C10 H10 119.7
C10 C11 C12 121.1(5)
C10 C11 H11 119.5
C12 C11 H11 119.5
C11 C12 C13 119.4(5)
C11 C12 H12 120.3
C13 C12 H12 120.3
C12 C13 C8 121.6(5)
C12 C13 H13 119.2
C8 C13 H13 119.2
C19 C14 C15 118.2(4)
C19 C14 P1 119.4(3)
C15 C14 P1 122.4(3)
C16 C15 C14 120.1(4)
C16 C15 H15 120.0
C14 C15 H15 120.0
C17 C16 C15 120.9(4)
C17 C16 H16 119.6
C15 C16 H16 119.6
C16 C17 C18 119.7(4)
C16 C17 H17 120.1
C18 C17 H17 120.1
C19 C18 C17 119.3(4)
C19 C18 H18 120.3
C17 C18 H18 120.3
C18 C19 C14 121.9(5)
C18 C19 H19 119.1
C14 C19 H19 119.1
C21 C20 C25 118.3(6)
C21 C20 P2 119.8(5)
C25 C20 P2 121.9(4)
C22 C21 C20 120.9(6)
C22 C21 H21 119.5
C20 C21 H21 119.5
C21 C22 C23 120.4(5)
C21 C22 H22 119.8
C23 C22 H22 119.8
C22 C23 C24 119.1(5)
C22 C23 H23 120.5
C24 C23 H23 120.5
C25 C24 C23 120.4(5)
C25 C24 H24 119.8
C23 C24 H24 119.8
C24 C25 C20 120.9(5)
C24 C25 H25 119.6
C20 C25 H25 119.6
C31 C26 C27 117.3(4)
C31 C26 P2 119.2(4)
C27 C26 P2 123.4(4)
C28 C27 C26 121.4(4)
C28 C27 H27 119.3
C26 C27 H27 119.3
C29 C28 C27 120.6(6)
C29 C28 H28 119.7
C27 C28 H28 119.7
C28 C29 C30 119.7(5)
C28 C29 H29 120.1
C30 C29 H29 120.1
C29 C30 C31 119.6(4)
C29 C30 H30 120.2
C31 C30 H30 120.2
C26 C31 C30 121.3(5)
C26 C31 H31 119.3
C30 C31 H31 119.3
Cl1 C32 Cl2 110.6(3)
Cl1 C32 H32A 109.5
Cl2 C32 H32A 109.5
Cl1 C32 H32B 109.5
Cl2 C32 H32B 109.5
H32A C32 H32B 108.1

loop_
_geom_bond_atom_site_label_1
_geom_bond_atom_site_label_2
_geom_bond_distance
Ir1 P2 2.2848(13)
Ir1 P1 2.2923(12)
Ir1 Si1 2.2962(13)
Ir1 Br1 2.5322(5)
Ir1 H1 1.563(10)
Cl1 C32 1.722(5)
Cl2 C32 1.761(5)
P1 C8 1.815(5)
P1 C1 1.819(4)
P1 C14 1.828(4)
P2 C7 1.814(4)
P2 C26 1.824(5)
P2 C20 1.830(5)
Si1 C3 1.876(4)
Si1 C5 1.884(5)
Si1 C4 1.896(5)
C1 C2 1.538(6)
C1 H1A 0.9900
C1 H1B 0.9900
C2 C3 1.544(6)
C2 H2A 0.9900
C2 H2B 0.9900
C3 H3A 0.9900
C3 H3B 0.9900
C4 H4A 0.9800
C4 H4B 0.9800
C4 H4C 0.9800
C5 C6 1.536(6)
C5 H5A 0.9900
C5 H5B 0.9900
C6 C7 1.543(6)
C6 H6A 0.9900
C6 H6B 0.9900
C7 H7A 0.9900
C7 H7B 0.9900
C8 C13 1.384(6)
C8 C9 1.415(6)
C9 C10 1.397(7)
C9 H9 0.9500
C10 C11 1.350(7)
C10 H10 0.9500
C11 C12 1.376(6)
C11 H11 0.9500
C12 C13 1.379(6)
C12 H12 0.9500
C13 H13 0.9500
C14 C19 1.384(6)
C14 C15 1.397(6)
C15 C16 1.386(6)
C15 H15 0.9500
C16 C17 1.371(6)
C16 H16 0.9500
C17 C18 1.389(6)
C17 H17 0.9500
C18 C19 1.379(6)
C18 H18 0.9500
C19 H19 0.9500
C20 C21 1.390(5)
C20 C25 1.397(7)
C21 C22 1.375(7)
C21 H21 0.9500
C22 C23 1.380(6)
C22 H22 0.9500
C23 C24 1.399(7)
C23 H23 0.9500
C24 C25 1.362(6)
C24 H24 0.9500
C25 H25 0.9500
C26 C31 1.384(6)
C26 C27 1.392(6)
C27 C28 1.372(7)
C27 H27 0.9500
C28 C29 1.366(5)
C28 H28 0.9500
C29 C30 1.377(8)
C29 H29 0.9500
C30 C31 1.392(6)
C30 H30 0.9500
C31 H31 0.9500
C32 H32A 0.9900
C32 H32B 0.9900
